data_7102150
loop_
_publ_author_name
'Khatua, Snehadrinarayan'
'Harada, Takunori'
'Kuroda, Reiko'
'Bhattacharjee, Manish'

_publ_section_title
;
 Solvent dependent assembly and disassembly of a hydrogen bonded
 helical structure in a Co-Mo bimetallic complex.
;
_journal_issue 38
_journal_name_full 'Chemical communications (Cambridge, England)'
_journal_page_first 3927
_journal_page_last 3929
_journal_paper_doi 10.1039/b705891h
_journal_year 2007
_chemical_formula_sum 'C82 H148 Co2 Mo4 N4 O44'
_chemical_formula_weight 2395.68
_chemical_name_systematic
;
?
;
_space_group_IT_number 2
_symmetry_cell_setting triclinic
_symmetry_Int_Tables_number 2
_symmetry_space_group_name_Hall '-P 1'
_symmetry_space_group_name_H-M 'P -1'
_atom_sites_solution_hydrogens geom
_atom_sites_solution_primary direct
_atom_sites_solution_secondary difmap
_audit_creation_method SHELXL-97
_cell_angle_alpha 73.80(3)
_cell_angle_beta 77.93(3)
_cell_angle_gamma 81.742(11)
_cell_formula_units_Z 1
_cell_length_a 10.1258(15)
_cell_length_b 13.0812(17)
_cell_length_c 22.454(10)
_cell_measurement_reflns_used 25
_cell_measurement_temperature 293(2)
_cell_measurement_theta_max 12
_cell_measurement_theta_min 7
_cell_volume 2781.5(13)
_computing_cell_refinement CAD4
_computing_data_collection CAD4
_computing_data_reduction CAD4
_computing_structure_refinement 'SHELXL-97 (Sheldrick, 1997)'
_computing_structure_solution 'SIR-92 (J.Appl.Cryst.1993,26,343-350)'
_diffrn_ambient_temperature 293(2)
_diffrn_measured_fraction_theta_full 1.000
_diffrn_measured_fraction_theta_max 1.000
_diffrn_measurement_device_type CAD4
_diffrn_measurement_method /w-scan
_diffrn_radiation_monochromator graphite
_diffrn_radiation_source 'fine-focus sealed tube'
_diffrn_radiation_type MoK\a
_diffrn_radiation_wavelength 0.71073
_diffrn_reflns_av_R_equivalents 0.0262
_diffrn_reflns_av_sigmaI/netI 0.0511
_diffrn_reflns_limit_h_max 12
_diffrn_reflns_limit_h_min 0
_diffrn_reflns_limit_k_max 15
_diffrn_reflns_limit_k_min -15
_diffrn_reflns_limit_l_max 26
_diffrn_reflns_limit_l_min -26
_diffrn_reflns_number 10383
_diffrn_reflns_theta_full 24.97
_diffrn_reflns_theta_max 24.97
_diffrn_reflns_theta_min 1.63
_diffrn_standards_decay_% 0
_diffrn_standards_interval_time 60
_diffrn_standards_number 3
_exptl_absorpt_coefficient_mu 0.811
_exptl_absorpt_correction_type none
_exptl_crystal_colour orange
_exptl_crystal_density_diffrn 1.430
_exptl_crystal_density_method 'not measured'
_exptl_crystal_description plate
_exptl_crystal_F_000 1242
_exptl_crystal_size_max 0.50
_exptl_crystal_size_mid 0.30
_exptl_crystal_size_min 0.20
_refine_diff_density_max 0.853
_refine_diff_density_min -1.325
_refine_diff_density_rms 0.106
_refine_ls_extinction_method none
_refine_ls_goodness_of_fit_ref 1.090
_refine_ls_hydrogen_treatment constr
_refine_ls_matrix_type full
_refine_ls_number_parameters 631
_refine_ls_number_reflns 9771
_refine_ls_number_restraints 1
_refine_ls_restrained_S_all 1.091
_refine_ls_R_factor_all 0.0961
_refine_ls_R_factor_gt 0.0560
_refine_ls_shift/su_max 0.040
_refine_ls_shift/su_mean 0.002
_refine_ls_structure_factor_coef Fsqd
_refine_ls_weighting_details 'calc w=1/[\s^2^(Fo^2^)+(0.1016P)^2^+3.1326P] where P=(Fo^2^+2Fc^2^)/3'
_refine_ls_weighting_scheme calc
_refine_ls_wR_factor_gt 0.1624
_refine_ls_wR_factor_ref 0.1807
_reflns_number_gt 6925
_reflns_number_total 9771
_reflns_threshold_expression >2sigma(I)
_cod_data_source_file b705891h.txt
_cod_data_source_block mbsnk71
_cod_depositor_comments
;
The following automatic conversions were performed:
'_symmetry_cell_setting' value 'Triclinic' changed to 'triclinic'
according to '/home/saulius/struct/CIF-dictionaries/cif_core.dic'
dictionary named 'cif_core.dic' version 2.4.1 from 2010-06-29.

Automatic conversion script
Id: cif_fix_enum 1527 2010-12-29 10:47:43Z saulius 
;
_cod_database_code 7102150

loop_
_symmetry_equiv_pos_as_xyz
'x, y, z'
'-x, -y, -z'

loop_
_atom_site_label
_atom_site_type_symbol
_atom_site_fract_x
_atom_site_fract_y
_atom_site_fract_z
_atom_site_U_iso_or_equiv
_atom_site_adp_type
_atom_site_occupancy
_atom_site_symmetry_multiplicity
_atom_site_calc_flag
_atom_site_refinement_flags
C1 C 0.0901(6) -0.0307(5) 0.7630(3) 0.0407(14) Uani 1 1 d .
C2 C 0.1912(6) -0.1159(4) 0.7715(3) 0.0387(13) Uani 1 1 d .
C3 C 0.1587(7) -0.2106(5) 0.8152(3) 0.0486(16) Uani 1 1 d .
H3 H 0.2258 -0.2672 0.8210 0.058 Uiso 1 1 calc R
C4 C 0.0291(7) -0.2245(5) 0.8508(3) 0.0555(17) Uani 1 1 d .
C5 C -0.0693(7) -0.1386(6) 0.8390(3) 0.0574(18) Uani 1 1 d .
H5 H -0.1570 -0.1467 0.8614 0.069 Uiso 1 1 calc R
C6 C -0.0433(6) -0.0409(5) 0.7952(3) 0.0484(16) Uani 1 1 d .
C7 C 0.3356(6) -0.1058(4) 0.7369(3) 0.0392(13) Uani 1 1 d .
H7A H 0.3791 -0.0631 0.7549 0.047 Uiso 1 1 calc R
H7B H 0.3845 -0.1763 0.7431 0.047 Uiso 1 1 calc R
C8 C 0.4888(6) -0.0456(5) 0.6364(3) 0.0436(15) Uani 1 1 d .
H8A H 0.5290 -0.1129 0.6276 0.052 Uiso 1 1 calc R
H8B H 0.5390 -0.0290 0.6644 0.052 Uiso 1 1 calc R
C9 C 0.4971(6) 0.0420(5) 0.5757(3) 0.0434(14) Uani 1 1 d .
C10 C 0.2784(6) -0.1143(4) 0.6359(3) 0.0377(13) Uani 1 1 d .
H10A H 0.2347 -0.1723 0.6675 0.045 Uiso 1 1 calc R
H10B H 0.3470 -0.1454 0.6072 0.045 Uiso 1 1 calc R
C11 C 0.1745(6) -0.0445(5) 0.5997(3) 0.0389(14) Uani 1 1 d .
C12 C -0.0004(9) -0.3291(6) 0.9004(4) 0.076(2) Uani 1 1 d .
C13 C 0.0578(13) -0.4256(7) 0.8738(5) 0.109(4) Uani 1 1 d .
H13A H 0.0058 -0.4301 0.8436 0.164 Uiso 1 1 calc R
H13B H 0.0534 -0.4898 0.9075 0.164 Uiso 1 1 calc R
H13C H 0.1505 -0.4173 0.8537 0.164 Uiso 1 1 calc R
C14 C 0.0744(14) -0.3343(9) 0.9544(5) 0.129(5) Uani 1 1 d .
H14A H 0.1690 -0.3272 0.9379 0.194 Uiso 1 1 calc R
H14B H 0.0638 -0.4016 0.9852 0.194 Uiso 1 1 calc R
H14C H 0.0370 -0.2772 0.9739 0.194 Uiso 1 1 calc R
C15 C -0.1482(11) -0.3380(9) 0.9278(6) 0.139(6) Uani 1 1 d .
H15A H -0.1821 -0.2815 0.9481 0.208 Uiso 1 1 calc R
H15B H -0.1593 -0.4058 0.9581 0.208 Uiso 1 1 calc R
H15C H -0.1976 -0.3323 0.8947 0.208 Uiso 1 1 calc R
C16 C -0.1585(7) 0.0505(6) 0.7824(3) 0.0602(19) Uani 1 1 d .
C17 C -0.1276(11) 0.1504(9) 0.7969(6) 0.118(4) Uani 1 1 d .
H17A H -0.0417 0.1719 0.7725 0.177 Uiso 1 1 calc R
H17B H -0.1243 0.1355 0.8410 0.177 Uiso 1 1 calc R
H17C H -0.1973 0.2068 0.7865 0.177 Uiso 1 1 calc R
C18 C -0.1705(9) 0.0771(7) 0.7131(4) 0.085(3) Uani 1 1 d .
H18A H -0.1918 0.0148 0.7036 0.128 Uiso 1 1 calc R
H18B H -0.0861 0.0995 0.6874 0.128 Uiso 1 1 calc R
H18C H -0.2412 0.1336 0.7047 0.128 Uiso 1 1 calc R
C19 C -0.2956(9) 0.0163(9) 0.8213(5) 0.121(5) Uani 1 1 d .
H19A H -0.3637 0.0752 0.8138 0.181 Uiso 1 1 calc R
H19B H -0.2897 -0.0051 0.8652 0.181 Uiso 1 1 calc R
H19C H -0.3192 -0.0425 0.8092 0.181 Uiso 1 1 calc R
C20 C 0.3926(7) 0.3864(5) 0.8163(3) 0.0458(15) Uani 1 1 d .
C21 C 0.3092(7) 0.3344(5) 0.7932(3) 0.0467(15) Uani 1 1 d .
C22 C 0.2720(7) 0.2337(5) 0.8285(3) 0.0500(16) Uani 1 1 d .
H22 H 0.2180 0.1990 0.8130 0.060 Uiso 1 1 calc R
C23 C 0.3114(8) 0.1836(6) 0.8850(3) 0.0548(17) Uani 1 1 d .
C24 C 0.3960(8) 0.2364(6) 0.9064(3) 0.0570(18) Uani 1 1 d .
H24 H 0.4244 0.2031 0.9445 0.068 Uiso 1 1 calc R
C25 C 0.4402(7) 0.3374(5) 0.8728(3) 0.0523(17) Uani 1 1 d .
C26 C 0.2548(6) 0.3843(5) 0.7340(3) 0.0463(15) Uani 1 1 d .
H26A H 0.1811 0.4376 0.7420 0.056 Uiso 1 1 calc R
H26B H 0.2175 0.3297 0.7224 0.056 Uiso 1 1 calc R
C27 C 0.2917(8) 0.4834(6) 0.6241(3) 0.0570(18) Uani 1 1 d .
H27A H 0.1991 0.5103 0.6377 0.068 Uiso 1 1 calc R
H27B H 0.2891 0.4290 0.6027 0.068 Uiso 1 1 calc R
C28 C 0.3693(7) 0.5745(5) 0.5789(3) 0.0537(17) Uani 1 1 d .
C29 C 0.4759(6) 0.3608(5) 0.6661(3) 0.0489(16) Uani 1 1 d .
H29A H 0.4718 0.3418 0.6278 0.059 Uiso 1 1 calc R
H29B H 0.4704 0.2960 0.7002 0.059 Uiso 1 1 calc R
C30 C 0.6113(6) 0.4037(5) 0.6586(3) 0.0436(14) Uani 1 1 d .
C31 C 0.2663(8) 0.0731(6) 0.9231(4) 0.064(2) Uani 1 1 d .
C32 C 0.356(2) -0.0103(10) 0.8985(10) 0.291(16) Uani 1 1 d D
H32A H 0.4159 -0.0458 0.9274 0.437 Uiso 1 1 calc R
H32B H 0.4083 0.0218 0.8583 0.437 Uiso 1 1 calc R
H32C H 0.3023 -0.0613 0.8936 0.437 Uiso 1 1 calc R
C33 C 0.1219(15) 0.0648(13) 0.9198(9) 0.239(12) Uani 1 1 d D
H33A H 0.0659 0.0637 0.9601 0.358 Uiso 1 1 calc R
H33B H 0.1160 0.0001 0.9086 0.358 Uiso 1 1 calc R
H33C H 0.0915 0.1251 0.8885 0.358 Uiso 1 1 calc R
C34 C 0.268(2) 0.0501(13) 0.9909(6) 0.232(12) Uani 1 1 d .
H34A H 0.2236 -0.0133 1.0128 0.348 Uiso 1 1 calc R
H34B H 0.2219 0.1092 1.0067 0.348 Uiso 1 1 calc R
H34C H 0.3604 0.0394 0.9975 0.348 Uiso 1 1 calc R
C35 C 0.5347(8) 0.3908(6) 0.8978(4) 0.063(2) Uani 1 1 d .
C36 C 0.5702(12) 0.3228(9) 0.9607(5) 0.102(3) Uani 1 1 d .
H36A H 0.6211 0.2574 0.9548 0.153 Uiso 1 1 calc R
H36B H 0.4882 0.3067 0.9906 0.153 Uiso 1 1 calc R
H36C H 0.6234 0.3614 0.9761 0.153 Uiso 1 1 calc R
C37 C 0.6632(9) 0.4134(9) 0.8496(5) 0.091(3) Uani 1 1 d .
H37A H 0.7099 0.3472 0.8428 0.136 Uiso 1 1 calc R
H37B H 0.7207 0.4489 0.8648 0.136 Uiso 1 1 calc R
H37C H 0.6404 0.4582 0.8106 0.136 Uiso 1 1 calc R
C38 C 0.4626(11) 0.4971(8) 0.9099(5) 0.096(3) Uani 1 1 d .
H38A H 0.5151 0.5248 0.9319 0.144 Uiso 1 1 calc R
H38B H 0.3744 0.4850 0.9350 0.144 Uiso 1 1 calc R
H38C H 0.4536 0.5476 0.8704 0.144 Uiso 1 1 calc R
C39 C -0.1009(12) 0.5767(9) 0.7092(6) 0.118(4) Uani 1 1 d .
H39A H -0.0535 0.5646 0.7437 0.177 Uiso 1 1 calc R
H39B H -0.0477 0.5431 0.6779 0.177 Uiso 1 1 calc R
H39C H -0.1867 0.5469 0.7242 0.177 Uiso 1 1 calc R
C40 C -0.123(2) 0.6890(10) 0.6820(6) 0.155(7) Uani 1 1 d .
H40A H -0.0279 0.6969 0.6614 0.186 Uiso 1 1 calc R
C41 C -0.131(2) 0.7646(11) 0.7087(7) 0.233(12) Uani 1 1 d .
H41A H -0.0858 0.8235 0.6798 0.350 Uiso 1 1 calc R
H41B H -0.0885 0.7396 0.7453 0.350 Uiso 1 1 calc R
H41C H -0.2245 0.7876 0.7212 0.350 Uiso 1 1 calc R
N1 N 0.3452(4) -0.0554(3) 0.6673(2) 0.0340(10) Uani 1 1 d .
N2 N 0.3577(5) 0.4362(4) 0.6794(2) 0.0407(11) Uani 1 1 d .
O1 O 0.1805(5) 0.2472(3) 0.6250(2) 0.0601(13) Uani 1 1 d .
O2 O 0.3722(5) 0.1391(3) 0.6946(2) 0.0572(12) Uani 1 1 d .
O1W O -0.1705(5) -0.0680(4) 0.5554(3) 0.0664(14) Uani 1 1 d .
O3 O 0.1226(4) 0.0651(3) 0.7235(2) 0.0487(11) Uani 1 1 d .
O2W O -0.0475(5) 0.1386(4) 0.5352(2) 0.0539(12) Uani 1 1 d .
O4 O 0.3969(4) 0.1183(3) 0.5754(2) 0.0517(11) Uani 1 1 d .
O3W O -0.0299(5) 0.4078(4) 0.5931(2) 0.0571(12) Uani 1 1 d .
O5 O 0.5893(4) 0.0434(4) 0.5313(2) 0.0531(11) Uani 1 1 d .
O4W O 0.0132(6) 0.6345(4) 0.5331(3) 0.0678(14) Uani 1 1 d .
O6 O 0.1481(4) 0.0524(3) 0.6044(2) 0.0481(11) Uani 1 1 d .
O5W O 0.2099(4) 0.4638(4) 0.4910(2) 0.0561(12) Uani 1 1 d .
O7 O 0.1191(4) -0.0837(3) 0.5678(2) 0.0464(10) Uani 1 1 d .
O6W O -0.3434(5) 0.7228(4) 0.5348(3) 0.0694(14) Uani 1 1 d .
O8 O 0.2580(5) 0.6317(4) 0.7144(3) 0.0696(15) Uani 1 1 d .
O7W O 0.3003(5) 0.7946(4) 0.4247(3) 0.0699(15) Uani 1 1 d .
O9 O 0.5152(6) 0.6828(4) 0.7005(3) 0.0752(16) Uani 1 1 d .
O10 O 0.4295(5) 0.4844(4) 0.7829(2) 0.0589(13) Uani 1 1 d .
O11 O 0.4276(5) 0.6249(3) 0.6067(2) 0.0537(12) Uani 1 1 d .
O12 O 0.3686(6) 0.5985(4) 0.5228(3) 0.0692(15) Uani 1 1 d .
O13 O 0.6082(4) 0.4931(3) 0.6718(3) 0.0570(13) Uani 1 1 d .
O14 O 0.7144(5) 0.3510(4) 0.6412(3) 0.0592(13) Uani 1 1 d .
O40 O -0.1728(7) 0.7132(6) 0.6250(3) 0.093(2) Uani 1 1 d .
H40 H -0.1092 0.7196 0.5953 0.140 Uiso 1 1 calc R
Co1 Co 0.0000 0.0000 0.5000 0.0429(3) Uani 1 2 d S
Co2 Co 0.0000 0.5000 0.5000 0.0436(3) Uani 1 2 d S
Mo1 Mo 0.25564(5) 0.12258(4) 0.65434(3) 0.03930(17) Uani 1 1 d .
Mo2 Mo 0.42330(6) 0.58175(4) 0.70305(3) 0.04756(18) Uani 1 1 d .

loop_
_atom_site_aniso_label
_atom_site_aniso_U_11
_atom_site_aniso_U_22
_atom_site_aniso_U_33
_atom_site_aniso_U_23
_atom_site_aniso_U_13
_atom_site_aniso_U_12
C1 0.049(4) 0.035(3) 0.036(3) -0.007(3) -0.005(3) -0.003(3)
C2 0.047(3) 0.033(3) 0.037(3) -0.010(2) -0.009(3) -0.002(3)
C3 0.056(4) 0.038(3) 0.046(4) -0.006(3) -0.007(3) 0.002(3)
C4 0.062(4) 0.048(4) 0.049(4) 0.000(3) -0.009(3) -0.007(3)
C5 0.052(4) 0.067(5) 0.041(4) 0.002(3) 0.000(3) -0.009(3)
C6 0.043(4) 0.052(4) 0.041(4) -0.006(3) -0.003(3) 0.003(3)
C7 0.043(3) 0.031(3) 0.043(3) -0.006(2) -0.015(3) 0.002(2)
C8 0.028(3) 0.038(3) 0.059(4) -0.008(3) -0.007(3) 0.003(2)
C9 0.034(3) 0.039(3) 0.054(4) -0.006(3) -0.007(3) -0.006(3)
C10 0.041(3) 0.026(3) 0.046(3) -0.011(2) -0.010(3) 0.001(2)
C11 0.029(3) 0.040(3) 0.041(3) -0.006(3) -0.001(3) 0.000(2)
C12 0.087(6) 0.057(5) 0.061(5) 0.013(4) 0.000(4) -0.008(4)
C13 0.151(10) 0.051(5) 0.105(8) 0.000(5) 0.007(7) -0.025(6)
C14 0.196(14) 0.100(8) 0.068(7) 0.021(6) -0.025(8) -0.021(9)
C15 0.105(9) 0.092(8) 0.150(11) 0.053(7) 0.025(8) -0.022(7)
C16 0.047(4) 0.064(5) 0.055(4) -0.006(4) 0.003(3) 0.010(3)
C17 0.104(8) 0.101(8) 0.156(11) -0.069(8) -0.027(8) 0.048(7)
C18 0.064(5) 0.085(6) 0.088(7) -0.002(5) -0.020(5) 0.023(5)
C19 0.053(5) 0.126(9) 0.125(9) 0.027(7) 0.009(6) 0.026(6)
C20 0.056(4) 0.038(3) 0.045(4) -0.016(3) -0.002(3) -0.011(3)
C21 0.054(4) 0.040(3) 0.047(4) -0.011(3) -0.008(3) -0.008(3)
C22 0.056(4) 0.052(4) 0.041(4) -0.007(3) -0.005(3) -0.015(3)
C23 0.065(4) 0.052(4) 0.043(4) -0.005(3) -0.003(3) -0.016(3)
C24 0.071(5) 0.056(4) 0.042(4) -0.006(3) -0.011(3) -0.010(4)
C25 0.063(4) 0.053(4) 0.045(4) -0.016(3) -0.010(3) -0.011(3)
C26 0.044(4) 0.044(3) 0.047(4) -0.006(3) -0.004(3) -0.010(3)
C27 0.065(5) 0.055(4) 0.048(4) 0.004(3) -0.016(3) -0.019(3)
C28 0.056(4) 0.046(4) 0.050(4) 0.005(3) -0.014(3) -0.004(3)
C29 0.054(4) 0.031(3) 0.064(4) -0.019(3) -0.002(3) -0.012(3)
C30 0.043(4) 0.033(3) 0.055(4) -0.012(3) -0.011(3) -0.003(3)
C31 0.066(5) 0.064(5) 0.052(4) 0.005(4) -0.002(4) -0.024(4)
C32 0.36(3) 0.058(8) 0.33(3) -0.046(11) 0.22(2) -0.059(12)
C33 0.162(15) 0.196(17) 0.28(2) 0.152(16) -0.083(15) -0.122(14)
C34 0.47(3) 0.164(14) 0.084(9) 0.062(9) -0.111(15) -0.200(18)
C35 0.071(5) 0.061(5) 0.067(5) -0.022(4) -0.023(4) -0.012(4)
C36 0.126(9) 0.103(8) 0.092(7) -0.012(6) -0.056(7) -0.027(7)
C37 0.071(6) 0.120(8) 0.099(7) -0.046(6) -0.016(5) -0.026(6)
C38 0.123(8) 0.084(7) 0.105(8) -0.055(6) -0.038(7) -0.003(6)
C39 0.112(9) 0.106(9) 0.140(11) -0.032(8) -0.022(8) -0.018(7)
C40 0.30(2) 0.085(8) 0.099(9) -0.029(7) -0.103(12) 0.024(10)
C41 0.52(4) 0.097(10) 0.137(13) -0.031(9) -0.165(19) -0.045(16)
N1 0.029(2) 0.027(2) 0.044(3) -0.007(2) -0.009(2) -0.0013(19)
N2 0.045(3) 0.036(3) 0.041(3) -0.007(2) -0.009(2) -0.006(2)
O1 0.060(3) 0.024(2) 0.085(4) -0.001(2) -0.014(3) 0.007(2)
O2 0.061(3) 0.039(2) 0.081(3) -0.018(2) -0.025(3) -0.007(2)
O1W 0.045(3) 0.064(3) 0.073(3) 0.001(3) -0.002(2) 0.002(2)
O3 0.047(2) 0.027(2) 0.059(3) -0.0042(19) 0.006(2) 0.0038(18)
O2W 0.050(3) 0.053(3) 0.061(3) -0.022(2) -0.017(2) 0.010(2)
O4 0.040(2) 0.035(2) 0.065(3) 0.003(2) -0.001(2) 0.0026(18)
O3W 0.048(3) 0.053(3) 0.059(3) 0.004(2) -0.013(2) 0.001(2)
O5 0.041(3) 0.052(3) 0.060(3) -0.010(2) -0.001(2) -0.005(2)
O4W 0.091(4) 0.046(3) 0.069(3) -0.014(2) -0.015(3) -0.015(3)
O6 0.043(2) 0.039(2) 0.064(3) -0.013(2) -0.022(2) 0.0086(19)
O5W 0.044(3) 0.050(3) 0.071(3) -0.009(2) -0.017(2) 0.002(2)
O7 0.046(2) 0.046(2) 0.053(3) -0.016(2) -0.020(2) 0.004(2)
O6W 0.056(3) 0.067(3) 0.076(4) -0.003(3) -0.015(3) -0.001(3)
O8 0.071(3) 0.048(3) 0.083(4) -0.022(3) -0.005(3) 0.012(2)
O7W 0.057(3) 0.078(4) 0.088(4) -0.046(3) -0.023(3) 0.016(3)
O9 0.085(4) 0.032(2) 0.116(5) -0.029(3) -0.014(3) -0.014(2)
O10 0.084(4) 0.046(3) 0.054(3) -0.013(2) -0.019(3) -0.018(2)
O11 0.070(3) 0.036(2) 0.055(3) -0.003(2) -0.014(2) -0.016(2)
O12 0.085(4) 0.059(3) 0.060(3) 0.005(3) -0.021(3) -0.025(3)
O13 0.042(2) 0.041(2) 0.098(4) -0.033(3) -0.015(3) -0.003(2)
O14 0.048(3) 0.042(3) 0.089(4) -0.025(3) -0.008(3) 0.000(2)
O40 0.088(4) 0.108(5) 0.097(5) -0.036(4) -0.037(4) 0.000(4)
Co1 0.0325(6) 0.0495(7) 0.0477(7) -0.0167(6) -0.0106(5) 0.0066(5)
Co2 0.0422(7) 0.0336(6) 0.0519(7) -0.0043(5) -0.0121(6) -0.0010(5)
Mo1 0.0395(3) 0.0211(2) 0.0542(4) -0.0060(2) -0.0078(2) -0.00056(19)
Mo2 0.0587(4) 0.0262(3) 0.0572(4) -0.0128(2) -0.0060(3) -0.0046(2)

loop_
_atom_type_symbol
_atom_type_description
_atom_type_scat_dispersion_real
_atom_type_scat_dispersion_imag
_atom_type_scat_source
C C 0.0033 0.0016 'International Tables Vol C Tables 4.2.6.8 and 6.1.1.4'
H H 0.0000 0.0000 'International Tables Vol C Tables 4.2.6.8 and 6.1.1.4'
N N 0.0061 0.0033 'International Tables Vol C Tables 4.2.6.8 and 6.1.1.4'
O O 0.0106 0.0060 'International Tables Vol C Tables 4.2.6.8 and 6.1.1.4'
Co Co 0.3494 0.9721 'International Tables Vol C Tables 4.2.6.8 and 6.1.1.4'
Mo Mo -1.6832 0.6857 'International Tables Vol C Tables 4.2.6.8 and 6.1.1.4'

loop_
_geom_angle_atom_site_label_1
_geom_angle_atom_site_label_2
_geom_angle_atom_site_label_3
_geom_angle
_geom_angle_site_symmetry_1
_geom_angle_site_symmetry_3
O3 C1 C6 118.9(5) . .
O3 C1 C2 119.4(5) . .
C6 C1 C2 121.7(6) . .
C3 C2 C1 118.7(6) . .
C3 C2 C7 119.1(5) . .
C1 C2 C7 122.1(5) . .
C2 C3 C4 122.4(6) . .
C2 C3 H3 118.8 . .
C4 C3 H3 118.8 . .
C3 C4 C5 116.8(6) . .
C3 C4 C12 120.5(6) . .
C5 C4 C12 122.8(7) . .
C4 C5 C6 123.7(6) . .
C4 C5 H5 118.2 . .
C6 C5 H5 118.2 . .
C5 C6 C1 116.7(6) . .
C5 C6 C16 121.2(6) . .
C1 C6 C16 122.0(6) . .
N1 C7 C2 113.0(5) . .
N1 C7 H7A 109.0 . .
C2 C7 H7A 109.0 . .
N1 C7 H7B 109.0 . .
C2 C7 H7B 109.0 . .
H7A C7 H7B 107.8 . .
N1 C8 C9 109.8(5) . .
N1 C8 H8A 109.7 . .
C9 C8 H8A 109.7 . .
N1 C8 H8B 109.7 . .
C9 C8 H8B 109.7 . .
H8A C8 H8B 108.2 . .
O5 C9 O4 122.6(6) . .
O5 C9 C8 123.2(6) . .
O4 C9 C8 114.3(5) . .
N1 C10 C11 113.0(4) . .
N1 C10 H10A 109.0 . .
C11 C10 H10A 109.0 . .
N1 C10 H10B 109.0 . .
C11 C10 H10B 109.0 . .
H10A C10 H10B 107.8 . .
O7 C11 O6 124.2(5) . .
O7 C11 C10 118.5(5) . .
O6 C11 C10 117.3(5) . .
C15 C12 C4 114.0(7) . .
C15 C12 C13 109.6(9) . .
C4 C12 C13 110.9(7) . .
C15 C12 C14 107.9(9) . .
C4 C12 C14 107.0(8) . .
C13 C12 C14 107.1(9) . .
C12 C13 H13A 109.5 . .
C12 C13 H13B 109.5 . .
H13A C13 H13B 109.5 . .
C12 C13 H13C 109.5 . .
H13A C13 H13C 109.5 . .
H13B C13 H13C 109.5 . .
C12 C14 H14A 109.5 . .
C12 C14 H14B 109.5 . .
H14A C14 H14B 109.5 . .
C12 C14 H14C 109.5 . .
H14A C14 H14C 109.5 . .
H14B C14 H14C 109.5 . .
C12 C15 H15A 109.5 . .
C12 C15 H15B 109.5 . .
H15A C15 H15B 109.5 . .
C12 C15 H15C 109.5 . .
H15A C15 H15C 109.5 . .
H15B C15 H15C 109.5 . .
C17 C16 C18 108.7(8) . .
C17 C16 C19 109.4(8) . .
C18 C16 C19 107.5(8) . .
C17 C16 C6 110.9(7) . .
C18 C16 C6 108.9(6) . .
C19 C16 C6 111.4(6) . .
C16 C17 H17A 109.5 . .
C16 C17 H17B 109.5 . .
H17A C17 H17B 109.5 . .
C16 C17 H17C 109.5 . .
H17A C17 H17C 109.5 . .
H17B C17 H17C 109.5 . .
C16 C18 H18A 109.5 . .
C16 C18 H18B 109.5 . .
H18A C18 H18B 109.5 . .
C16 C18 H18C 109.5 . .
H18A C18 H18C 109.5 . .
H18B C18 H18C 109.5 . .
C16 C19 H19A 109.5 . .
C16 C19 H19B 109.5 . .
H19A C19 H19B 109.5 . .
C16 C19 H19C 109.5 . .
H19A C19 H19C 109.5 . .
H19B C19 H19C 109.5 . .
O10 C20 C25 119.4(6) . .
O10 C20 C21 119.6(6) . .
C25 C20 C21 121.1(6) . .
C22 C21 C20 118.7(6) . .
C22 C21 C26 118.5(6) . .
C20 C21 C26 122.8(6) . .
C23 C22 C21 122.8(6) . .
C23 C22 H22 118.6 . .
C21 C22 H22 118.6 . .
C22 C23 C24 117.4(6) . .
C22 C23 C31 121.2(6) . .
C24 C23 C31 121.4(6) . .
C23 C24 C25 123.2(6) . .
C23 C24 H24 118.4 . .
C25 C24 H24 118.4 . .
C20 C25 C24 116.9(6) . .
C20 C25 C35 122.1(6) . .
C24 C25 C35 121.0(6) . .
C21 C26 N2 114.3(5) . .
C21 C26 H26A 108.7 . .
N2 C26 H26A 108.7 . .
C21 C26 H26B 108.7 . .
N2 C26 H26B 108.7 . .
H26A C26 H26B 107.6 . .
N2 C27 C28 110.2(6) . .
N2 C27 H27A 109.6 . .
C28 C27 H27A 109.6 . .
N2 C27 H27B 109.6 . .
C28 C27 H27B 109.6 . .
H27A C27 H27B 108.1 . .
O12 C28 O11 124.7(6) . .
O12 C28 C27 121.6(7) . .
O11 C28 C27 113.6(6) . .
N2 C29 C30 114.2(5) . .
N2 C29 H29A 108.7 . .
C30 C29 H29A 108.7 . .
N2 C29 H29B 108.7 . .
C30 C29 H29B 108.7 . .
H29A C29 H29B 107.6 . .
O14 C30 O13 124.9(6) . .
O14 C30 C29 118.5(5) . .
O13 C30 C29 116.6(5) . .
C32 C31 C34 108.0(13) . .
C32 C31 C33 110.1(12) . .
C34 C31 C33 104.5(12) . .
C32 C31 C23 109.4(8) . .
C34 C31 C23 113.8(8) . .
C33 C31 C23 110.9(8) . .
C31 C32 H32A 109.5 . .
C31 C32 H32B 109.5 . .
H32A C32 H32B 109.5 . .
C31 C32 H32C 109.5 . .
H32A C32 H32C 109.5 . .
H32B C32 H32C 109.5 . .
C31 C33 H33A 109.5 . .
C31 C33 H33B 109.4 . .
H33A C33 H33B 109.5 . .
C31 C33 H33C 109.5 . .
H33A C33 H33C 109.5 . .
H33B C33 H33C 109.5 . .
C31 C34 H34A 109.5 . .
C31 C34 H34B 109.5 . .
H34A C34 H34B 109.5 . .
C31 C34 H34C 109.5 . .
H34A C34 H34C 109.5 . .
H34B C34 H34C 109.5 . .
C37 C35 C36 109.9(8) . .
C37 C35 C25 109.7(6) . .
C36 C35 C25 112.3(7) . .
C37 C35 C38 109.1(8) . .
C36 C35 C38 106.4(8) . .
C25 C35 C38 109.3(7) . .
C35 C36 H36A 109.5 . .
C35 C36 H36B 109.5 . .
H36A C36 H36B 109.5 . .
C35 C36 H36C 109.5 . .
H36A C36 H36C 109.5 . .
H36B C36 H36C 109.5 . .
C35 C37 H37A 109.5 . .
C35 C37 H37B 109.5 . .
H37A C37 H37B 109.5 . .
C35 C37 H37C 109.5 . .
H37A C37 H37C 109.5 . .
H37B C37 H37C 109.5 . .
C35 C38 H38A 109.5 . .
C35 C38 H38B 109.5 . .
H38A C38 H38B 109.5 . .
C35 C38 H38C 109.5 . .
H38A C38 H38C 109.5 . .
H38B C38 H38C 109.5 . .
C40 C39 H39A 109.5 . .
C40 C39 H39B 109.5 . .
H39A C39 H39B 109.5 . .
C40 C39 H39C 109.5 . .
H39A C39 H39C 109.5 . .
H39B C39 H39C 109.5 . .
C41 C40 O40 117.4(12) . .
C41 C40 C39 127.7(12) . .
O40 C40 C39 112.9(10) . .
C41 C40 H40A 94.6 . .
O40 C40 H40A 94.7 . .
C39 C40 H40A 94.7 . .
C40 C41 H41A 109.5 . .
C40 C41 H41B 109.5 . .
H41A C41 H41B 109.5 . .
C40 C41 H41C 109.5 . .
H41A C41 H41C 109.5 . .
H41B C41 H41C 109.5 . .
C8 N1 C10 110.2(5) . .
C8 N1 C7 110.4(4) . .
C10 N1 C7 112.9(4) . .
C8 N1 Mo1 102.8(3) . .
C10 N1 Mo1 112.4(3) . .
C7 N1 Mo1 107.8(3) . .
C27 N2 C29 112.2(5) . .
C27 N2 C26 109.2(5) . .
C29 N2 C26 111.8(5) . .
C27 N2 Mo2 104.6(4) . .
C29 N2 Mo2 110.8(4) . .
C26 N2 Mo2 107.9(4) . .
C1 O3 Mo1 139.8(4) . .
C9 O4 Mo1 121.5(4) . .
C11 O6 Mo1 123.6(4) . .
C11 O7 Co1 126.7(4) . .
C20 O10 Mo2 140.4(4) . .
C28 O11 Mo2 123.1(4) . .
C30 O13 Mo2 123.2(4) . .
C40 O40 H40 109.5 . .
O1W Co1 O1W 180.0(3) . 2_556
O1W Co1 O7 91.21(19) . .
O1W Co1 O7 88.79(19) 2_556 .
O1W Co1 O7 88.79(19) . 2_556
O1W Co1 O7 91.21(19) 2_556 2_556
O7 Co1 O7 180.00(18) . 2_556
O1W Co1 O2W 92.2(2) . .
O1W Co1 O2W 87.8(2) 2_556 .
O7 Co1 O2W 95.12(16) . .
O7 Co1 O2W 84.88(16) 2_556 .
O1W Co1 O2W 87.8(2) . 2_556
O1W Co1 O2W 92.2(2) 2_556 2_556
O7 Co1 O2W 84.88(16) . 2_556
O7 Co1 O2W 95.12(16) 2_556 2_556
O2W Co1 O2W 180.0(2) . 2_556
O3W Co2 O3W 180.000(1) . 2_566
O3W Co2 O5W 91.43(18) . .
O3W Co2 O5W 88.57(18) 2_566 .
O3W Co2 O5W 88.57(18) . 2_566
O3W Co2 O5W 91.43(18) 2_566 2_566
O5W Co2 O5W 180.000(1) . 2_566
O3W Co2 O4W 89.0(2) . .
O3W Co2 O4W 91.0(2) 2_566 .
O5W Co2 O4W 90.6(2) . .
O5W Co2 O4W 89.4(2) 2_566 .
O3W Co2 O4W 91.0(2) . 2_566
O3W Co2 O4W 89.0(2) 2_566 2_566
O5W Co2 O4W 89.4(2) . 2_566
O5W Co2 O4W 90.6(2) 2_566 2_566
O4W Co2 O4W 180.000(1) . 2_566
O2 Mo1 O1 106.5(2) . .
O2 Mo1 O3 98.7(2) . .
O1 Mo1 O3 102.1(2) . .
O2 Mo1 O4 92.9(2) . .
O1 Mo1 O4 96.3(2) . .
O3 Mo1 O4 154.42(18) . .
O2 Mo1 O6 161.13(18) . .
O1 Mo1 O6 91.5(2) . .
O3 Mo1 O6 82.80(19) . .
O4 Mo1 O6 79.02(18) . .
O2 Mo1 N1 88.02(18) . .
O1 Mo1 N1 163.1(2) . .
O3 Mo1 N1 83.79(16) . .
O4 Mo1 N1 73.88(16) . .
O6 Mo1 N1 73.40(15) . .
O8 Mo2 O9 105.7(3) . .
O8 Mo2 O10 100.0(3) . .
O9 Mo2 O10 105.4(2) . .
O8 Mo2 O11 89.7(2) . .
O9 Mo2 O11 93.8(2) . .
O10 Mo2 O11 155.10(18) . .
O8 Mo2 O13 162.1(2) . .
O9 Mo2 O13 89.2(2) . .
O10 Mo2 O13 85.1(2) . .
O11 Mo2 O13 79.3(2) . .
O8 Mo2 N2 89.3(2) . .
O9 Mo2 N2 160.7(2) . .
O10 Mo2 N2 83.28(18) . .
O11 Mo2 N2 73.86(17) . .
O13 Mo2 N2 74.14(16) . .

loop_
_geom_bond_atom_site_label_1
_geom_bond_atom_site_label_2
_geom_bond_distance
_geom_bond_site_symmetry_2
C1 O3 1.357(7) .
C1 C6 1.399(9) .
C1 C2 1.401(8) .
C2 C3 1.382(8) .
C2 C7 1.511(8) .
C3 C4 1.394(9) .
C3 H3 0.9300 .
C4 C5 1.396(10) .
C4 C12 1.526(9) .
C5 C6 1.398(9) .
C5 H5 0.9300 .
C6 C16 1.556(9) .
C7 N1 1.505(7) .
C7 H7A 0.9700 .
C7 H7B 0.9700 .
C8 N1 1.481(7) .
C8 C9 1.513(9) .
C8 H8A 0.9700 .
C8 H8B 0.9700 .
C9 O5 1.213(7) .
C9 O4 1.316(7) .
C10 N1 1.484(7) .
C10 C11 1.506(8) .
C10 H10A 0.9700 .
C10 H10B 0.9700 .
C11 O7 1.244(7) .
C11 O6 1.286(7) .
C12 C15 1.502(13) .
C12 C13 1.536(13) .
C12 C14 1.541(14) .
C13 H13A 0.9600 .
C13 H13B 0.9600 .
C13 H13C 0.9600 .
C14 H14A 0.9600 .
C14 H14B 0.9600 .
C14 H14C 0.9600 .
C15 H15A 0.9600 .
C15 H15B 0.9600 .
C15 H15C 0.9600 .
C16 C17 1.520(13) .
C16 C18 1.524(11) .
C16 C19 1.530(11) .
C17 H17A 0.9600 .
C17 H17B 0.9600 .
C17 H17C 0.9600 .
C18 H18A 0.9600 .
C18 H18B 0.9600 .
C18 H18C 0.9600 .
C19 H19A 0.9600 .
C19 H19B 0.9600 .
C19 H19C 0.9600 .
C20 O10 1.352(7) .
C20 C25 1.401(9) .
C20 C21 1.410(9) .
C21 C22 1.394(9) .
C21 C26 1.489(9) .
C22 C23 1.368(9) .
C22 H22 0.9300 .
C23 C24 1.402(10) .
C23 C31 1.538(9) .
C24 C25 1.410(10) .
C24 H24 0.9300 .
C25 C35 1.535(10) .
C26 N2 1.502(8) .
C26 H26A 0.9700 .
C26 H26B 0.9700 .
C27 N2 1.472(8) .
C27 C28 1.526(9) .
C27 H27A 0.9700 .
C27 H27B 0.9700 .
C28 O12 1.212(8) .
C28 O11 1.292(8) .
C29 N2 1.473(8) .
C29 C30 1.514(9) .
C29 H29A 0.9700 .
C29 H29B 0.9700 .
C30 O14 1.221(7) .
C30 O13 1.280(7) .
C31 C32 1.470(15) .
C31 C34 1.471(13) .
C31 C33 1.500(15) .
C32 H32A 0.9600 .
C32 H32B 0.9600 .
C32 H32C 0.9600 .
C33 H33A 0.9600 .
C33 H33B 0.9600 .
C33 H33C 0.9600 .
C34 H34A 0.9600 .
C34 H34B 0.9600 .
C34 H34C 0.9600 .
C35 C37 1.514(12) .
C35 C36 1.528(12) .
C35 C38 1.541(11) .
C36 H36A 0.9600 .
C36 H36B 0.9600 .
C36 H36C 0.9600 .
C37 H37A 0.9600 .
C37 H37B 0.9600 .
C37 H37C 0.9600 .
C38 H38A 0.9600 .
C38 H38B 0.9600 .
C38 H38C 0.9600 .
C39 C40 1.429(15) .
C39 H39A 0.9600 .
C39 H39B 0.9600 .
C39 H39C 0.9600 .
C40 C41 1.277(15) .
C40 O40 1.412(12) .
C40 H40A 0.9800 .
C41 H41A 0.9600 .
C41 H41B 0.9600 .
C41 H41C 0.9600 .
N1 Mo1 2.335(4) .
N2 Mo2 2.330(5) .
O1 Mo1 1.710(4) .
O2 Mo1 1.698(4) .
O1W Co1 2.059(5) .
O3 Mo1 1.886(4) .
O2W Co1 2.129(4) .
O4 Mo1 2.040(5) .
O3W Co2 2.087(5) .
O4W Co2 2.123(5) .
O6 Mo1 2.158(4) .
O5W Co2 2.090(4) .
O7 Co1 2.105(4) .
O8 Mo2 1.701(5) .
O9 Mo2 1.705(5) .
O10 Mo2 1.894(5) .
O11 Mo2 2.071(5) .
O13 Mo2 2.150(4) .
O40 H40 0.8200 .
Co1 O1W 2.059(5) 2_556
Co1 O7 2.105(4) 2_556
Co1 O2W 2.129(4) 2_556
Co2 O3W 2.087(5) 2_566
Co2 O5W 2.090(4) 2_566
Co2 O4W 2.123(5) 2_566

loop_
_geom_torsion_atom_site_label_1
_geom_torsion_atom_site_label_2
_geom_torsion_atom_site_label_3
_geom_torsion_atom_site_label_4
_geom_torsion
_geom_torsion_site_symmetry_4
O3 C1 C2 C3 175.5(6) .
C6 C1 C2 C3 -3.1(9) .
O3 C1 C2 C7 -1.5(9) .
C6 C1 C2 C7 180.0(6) .
C1 C2 C3 C4 0.3(10) .
C7 C2 C3 C4 177.3(6) .
C2 C3 C4 C5 2.0(10) .
C2 C3 C4 C12 -177.5(7) .
C3 C4 C5 C6 -1.6(11) .
C12 C4 C5 C6 177.9(7) .
C4 C5 C6 C1 -1.0(11) .
C4 C5 C6 C16 177.7(7) .
O3 C1 C6 C5 -175.2(6) .
C2 C1 C6 C5 3.4(10) .
O3 C1 C6 C16 6.1(10) .
C2 C1 C6 C16 -175.3(6) .
C3 C2 C7 N1 135.2(6) .
C1 C2 C7 N1 -47.9(7) .
N1 C8 C9 O5 -153.1(6) .
N1 C8 C9 O4 28.3(7) .
N1 C10 C11 O7 174.9(5) .
N1 C10 C11 O6 -5.6(8) .
C3 C4 C12 C15 -171.3(9) .
C5 C4 C12 C15 9.2(13) .
C3 C4 C12 C13 -47.0(11) .
C5 C4 C12 C13 133.5(9) .
C3 C4 C12 C14 69.5(10) .
C5 C4 C12 C14 -110.0(9) .
C5 C6 C16 C17 120.3(9) .
C1 C6 C16 C17 -61.0(10) .
C5 C6 C16 C18 -120.1(8) .
C1 C6 C16 C18 58.6(9) .
C5 C6 C16 C19 -1.8(11) .
C1 C6 C16 C19 176.9(8) .
O10 C20 C21 C22 -179.8(6) .
C25 C20 C21 C22 1.5(10) .
O10 C20 C21 C26 -2.2(10) .
C25 C20 C21 C26 179.0(6) .
C20 C21 C22 C23 0.9(10) .
C26 C21 C22 C23 -176.8(7) .
C21 C22 C23 C24 -1.9(11) .
C21 C22 C23 C31 179.0(7) .
C22 C23 C24 C25 0.6(11) .
C31 C23 C24 C25 179.7(7) .
O10 C20 C25 C24 178.6(6) .
C21 C20 C25 C24 -2.6(10) .
O10 C20 C25 C35 -0.8(10) .
C21 C20 C25 C35 178.0(6) .
C23 C24 C25 C20 1.6(11) .
C23 C24 C25 C35 -179.0(7) .
C22 C21 C26 N2 -136.3(6) .
C20 C21 C26 N2 46.1(9) .
N2 C27 C28 O12 152.1(7) .
N2 C27 C28 O11 -31.3(9) .
N2 C29 C30 O14 -172.6(6) .
N2 C29 C30 O13 8.1(9) .
C22 C23 C31 C32 82.6(14) .
C24 C23 C31 C32 -96.4(14) .
C22 C23 C31 C34 -156.5(12) .
C24 C23 C31 C34 24.5(15) .
C22 C23 C31 C33 -39.0(14) .
C24 C23 C31 C33 141.9(12) .
C20 C25 C35 C37 -58.6(10) .
C24 C25 C35 C37 122.0(8) .
C20 C25 C35 C36 178.8(8) .
C24 C25 C35 C36 -0.5(11) .
C20 C25 C35 C38 61.0(10) .
C24 C25 C35 C38 -118.3(8) .
C9 C8 N1 C10 77.9(6) .
C9 C8 N1 C7 -156.7(5) .
C9 C8 N1 Mo1 -42.0(5) .
C11 C10 N1 C8 -110.6(5) .
C11 C10 N1 C7 125.5(5) .
C11 C10 N1 Mo1 3.4(6) .
C2 C7 N1 C8 178.8(5) .
C2 C7 N1 C10 -57.4(6) .
C2 C7 N1 Mo1 67.2(5) .
C28 C27 N2 C29 -80.2(7) .
C28 C27 N2 C26 155.3(6) .
C28 C27 N2 Mo2 39.9(7) .
C30 C29 N2 C27 105.5(6) .
C30 C29 N2 C26 -131.5(6) .
C30 C29 N2 Mo2 -11.0(7) .
C21 C26 N2 C27 -179.3(6) .
C21 C26 N2 C29 56.0(7) .
C21 C26 N2 Mo2 -66.2(6) .
C6 C1 O3 Mo1 -158.9(5) .
C2 C1 O3 Mo1 22.5(10) .
O5 C9 O4 Mo1 -172.7(5) .
C8 C9 O4 Mo1 5.9(7) .
O7 C11 O6 Mo1 -175.2(4) .
C10 C11 O6 Mo1 5.3(7) .
O6 C11 O7 Co1 12.9(9) .
C10 C11 O7 Co1 -167.6(4) .
C25 C20 O10 Mo2 169.2(5) .
C21 C20 O10 Mo2 -9.6(11) .
O12 C28 O11 Mo2 179.1(6) .
C27 C28 O11 Mo2 2.6(8) .
O14 C30 O13 Mo2 -179.4(5) .
C29 C30 O13 Mo2 -0.2(8) .
C11 O7 Co1 O1W -113.3(5) .
C11 O7 Co1 O1W 66.7(5) 2_556
C11 O7 Co1 O7 147(54) 2_556
C11 O7 Co1 O2W -21.0(5) .
C11 O7 Co1 O2W 159.0(5) 2_556
C1 O3 Mo1 O2 -86.9(7) .
C1 O3 Mo1 O1 164.1(6) .
C1 O3 Mo1 O4 29.2(9) .
C1 O3 Mo1 O6 74.1(6) .
C1 O3 Mo1 N1 0.1(6) .
C9 O4 Mo1 O2 63.5(5) .
C9 O4 Mo1 O1 170.4(5) .
C9 O4 Mo1 O3 -53.8(7) .
C9 O4 Mo1 O6 -99.3(5) .
C9 O4 Mo1 N1 -23.6(4) .
C11 O6 Mo1 O2 7.8(9) .
C11 O6 Mo1 O1 169.9(5) .
C11 O6 Mo1 O3 -88.1(5) .
C11 O6 Mo1 O4 73.8(5) .
C11 O6 Mo1 N1 -2.5(4) .
C8 N1 Mo1 O2 -59.1(4) .
C10 N1 Mo1 O2 -177.5(4) .
C7 N1 Mo1 O2 57.5(4) .
C8 N1 Mo1 O1 90.5(8) .
C10 N1 Mo1 O1 -28.0(9) .
C7 N1 Mo1 O1 -152.9(7) .
C8 N1 Mo1 O3 -158.1(4) .
C10 N1 Mo1 O3 83.5(4) .
C7 N1 Mo1 O3 -41.5(3) .
C8 N1 Mo1 O4 34.5(4) .
C10 N1 Mo1 O4 -83.9(4) .
C7 N1 Mo1 O4 151.1(4) .
C8 N1 Mo1 O6 117.6(4) .
C10 N1 Mo1 O6 -0.8(4) .
C7 N1 Mo1 O6 -125.8(4) .
C20 O10 Mo2 O8 77.1(7) .
C20 O10 Mo2 O9 -173.4(7) .
C20 O10 Mo2 O11 -34.2(10) .
C20 O10 Mo2 O13 -85.5(7) .
C20 O10 Mo2 N2 -11.0(7) .
C28 O11 Mo2 O8 -73.5(5) .
C28 O11 Mo2 O9 -179.2(5) .
C28 O11 Mo2 O10 40.0(8) .
C28 O11 Mo2 O13 92.3(5) .
C28 O11 Mo2 N2 15.9(5) .
C30 O13 Mo2 O8 -27.7(10) .
C30 O13 Mo2 O9 -174.7(6) .
C30 O13 Mo2 O10 79.8(5) .
C30 O13 Mo2 O11 -80.7(5) .
C30 O13 Mo2 N2 -4.6(5) .
C27 N2 Mo2 O8 60.2(4) .
C29 N2 Mo2 O8 -178.7(4) .
C26 N2 Mo2 O8 -56.0(4) .
C27 N2 Mo2 O9 -81.6(8) .
C29 N2 Mo2 O9 39.5(9) .
C26 N2 Mo2 O9 162.2(7) .
C27 N2 Mo2 O10 160.3(4) .
C29 N2 Mo2 O10 -78.6(4) .
C26 N2 Mo2 O10 44.1(4) .
C27 N2 Mo2 O11 -29.7(4) .
C29 N2 Mo2 O11 91.4(4) .
C26 N2 Mo2 O11 -145.9(4) .
C27 N2 Mo2 O13 -112.9(4) .
C29 N2 Mo2 O13 8.2(4) .
C26 N2 Mo2 O13 130.9(4) .
